data_4318357
loop_
_publ_author_name
'Daniel L. Reger'
'Christine A. Little'
'Mark D. Smith'
'Gary J. Long'

_publ_section_title
;
 Solid-State Structural and Magnetic Investigations of
 {M[HC(3,5-Me2pz)3]2}(BF4)2 (M = Fe, Co, Ni, Cu): Observation of a
 Thermally Induced Solid-State Phase Change Controlling an Iron(II)
 Spin-State Crossover
;
_journal_name_full 'Inorganic Chemistry'
_journal_page_first 4453
_journal_page_last 4460
_journal_paper_doi 10.1021/ic0112645
_journal_volume 41
_journal_year 2002
_chemical_formula_sum 'C32 H44 B2 Cu F8 N12'
_chemical_formula_weight 833.95
_chemical_name_systematic
;
  ?
;
_space_group_IT_number 2
_symmetry_cell_setting triclinic
_symmetry_space_group_name_Hall '-P 1'
_symmetry_space_group_name_H-M 'P -1'
_atom_sites_solution_hydrogens geom
_atom_sites_solution_primary direct
_atom_sites_solution_secondary difmap
_audit_creation_method SHELXL-97
_cell_angle_alpha 90.094(7)
_cell_angle_beta 104.930(6)
_cell_angle_gamma 116.508(6)
_cell_formula_units_Z 2
_cell_length_a 10.282(4)
_cell_length_b 11.326(4)
_cell_length_c 18.788(7)
_cell_measurement_reflns_used 5040
_cell_measurement_temperature 125(2)
_cell_measurement_theta_max 25.033
_cell_measurement_theta_min 2.260
_cell_volume 1874.5(12)
_computing_cell_refinement 'SAINT+ NT V6.02a (Bruker, 1998)'
_computing_data_collection 'SMART NT V5.619 (Bruker, 2000)'
_computing_data_reduction 'SAINT+ NT V6.02a'
_computing_molecular_graphics 'SHELXTL V5.1 (Sheldrick, 1997)'
_computing_publication_material 'SHELXTL V5.1'
_computing_structure_refinement 'SHELXL-97 (Sheldrick, 1997)'
_computing_structure_solution 'SHELXS-97 (Sheldrick, 1990)'
_diffrn_ambient_temperature 125(2)
_diffrn_measured_fraction_theta_full 0.973
_diffrn_measured_fraction_theta_max 0.973
_diffrn_measurement_device_type 'Bruker SMART APEX CCD diffractometer'
_diffrn_measurement_method 'omega scans'
_diffrn_radiation_monochromator graphite
_diffrn_radiation_source 'sealed tube'
_diffrn_radiation_type MoK\a
_diffrn_radiation_wavelength 0.71073
_diffrn_reflns_av_R_equivalents 0.0000
_diffrn_reflns_av_sigmaI/netI 0.0465
_diffrn_reflns_limit_h_max 12
_diffrn_reflns_limit_h_min -12
_diffrn_reflns_limit_k_max 13
_diffrn_reflns_limit_k_min -13
_diffrn_reflns_limit_l_max 22
_diffrn_reflns_limit_l_min -22
_diffrn_reflns_number 16929
_diffrn_reflns_theta_full 25.14
_diffrn_reflns_theta_max 25.14
_diffrn_reflns_theta_min 1.13
_diffrn_standards_decay_% none
_exptl_absorpt_coefficient_mu 0.665
_exptl_absorpt_correction_type none
_exptl_crystal_colour green
_exptl_crystal_density_diffrn 1.477
_exptl_crystal_density_method 'not measured'
_exptl_crystal_description block
_exptl_crystal_F_000 862
_exptl_crystal_size_max 0.42
_exptl_crystal_size_mid 0.32
_exptl_crystal_size_min 0.20
_refine_diff_density_max 0.916
_refine_diff_density_min -0.735
_refine_diff_density_rms 0.116
_refine_ls_extinction_method none
_refine_ls_goodness_of_fit_ref 1.010
_refine_ls_hydrogen_treatment mixed
_refine_ls_matrix_type full
_refine_ls_number_parameters 520
_refine_ls_number_reflns 16929
_refine_ls_number_restraints 0
_refine_ls_restrained_S_all 1.010
_refine_ls_R_factor_all 0.0726
_refine_ls_R_factor_gt 0.0658
_refine_ls_shift/su_max 0.000
_refine_ls_shift/su_mean 0.000
_refine_ls_structure_factor_coef Fsqd
_refine_ls_weighting_details 'calc w=1/[\s^2^(Fo^2^)+(0.1175P)^2^+0.0000P] where P=(Fo^2^+2Fc^2^)/3'
_refine_ls_weighting_scheme calc
_refine_ls_wR_factor_gt 0.1670
_refine_ls_wR_factor_ref 0.1709
_reflns_number_gt 13953
_reflns_number_total 16929
_reflns_threshold_expression >2sigma(I)
_cod_data_source_file ic0112645_6.cif
_cod_data_source_block cu125k
_cod_original_cell_volume 1874.6(12)
_cod_database_code 4318357

loop_
_symmetry_equiv_pos_as_xyz
'x, y, z'
'-x, -y, -z'

loop_
_atom_site_label
_atom_site_type_symbol
_atom_site_fract_x
_atom_site_fract_y
_atom_site_fract_z
_atom_site_U_iso_or_equiv
_atom_site_adp_type
_atom_site_occupancy
_atom_site_symmetry_multiplicity
_atom_site_calc_flag
_atom_site_refinement_flags
_atom_site_disorder_assembly
_atom_site_disorder_group
Cu1 Cu 0.5000 1.0000 0.5000 0.01252(13) Uani 1 2 d S . .
C1 C 0.3096(3) 0.9566(3) 0.61025(15) 0.0127(6) Uani 1 1 d . . .
H1 H 0.2477 0.9344 0.6461 0.015 Uiso 1 1 calc R . .
C11 C 0.0761(3) 0.7623(3) 0.52733(16) 0.0170(7) Uani 1 1 d . . .
C12 C 0.0375(4) 0.7094(3) 0.45516(16) 0.0211(7) Uani 1 1 d . . .
H12 H -0.0553 0.6355 0.4284 0.025 Uiso 1 1 calc R . .
C13 C 0.1610(4) 0.7848(3) 0.42800(15) 0.0179(7) Uani 1 1 d . . .
C14 C -0.0123(4) 0.7220(3) 0.58305(16) 0.0224(7) Uani 1 1 d . . .
H14A H 0.0392 0.6907 0.6241 0.034 Uiso 1 1 calc R . .
H14B H -0.1146 0.6504 0.5591 0.034 Uiso 1 1 calc R . .
H14C H -0.0193 0.7988 0.6023 0.034 Uiso 1 1 calc R . .
C15 C 0.1712(4) 0.7701(3) 0.35067(15) 0.0235(7) Uani 1 1 d . . .
H15A H 0.1282 0.8210 0.3199 0.035 Uiso 1 1 calc R . .
H15B H 0.1142 0.6759 0.3295 0.035 Uiso 1 1 calc R . .
H15C H 0.2778 0.8036 0.3520 0.035 Uiso 1 1 calc R . .
C21 C 0.4974(4) 0.9257(3) 0.71448(15) 0.0175(7) Uani 1 1 d . . .
C22 C 0.6210(4) 0.9060(3) 0.71631(15) 0.0178(7) Uani 1 1 d . . .
H22 H 0.6861 0.8947 0.7587 0.021 Uiso 1 1 calc R . .
C23 C 0.6320(3) 0.9060(3) 0.64354(15) 0.0168(7) Uani 1 1 d . . .
C24 C 0.4283(4) 0.9338(3) 0.77361(15) 0.0238(7) Uani 1 1 d . . .
H24A H 0.4472 1.0257 0.7845 0.036 Uiso 1 1 calc R . .
H24B H 0.4734 0.9061 0.8187 0.036 Uiso 1 1 calc R . .
H24C H 0.3186 0.8750 0.7566 0.036 Uiso 1 1 calc R . .
C25 C 0.7426(4) 0.8789(3) 0.61623(16) 0.0227(7) Uani 1 1 d . . .
H25A H 0.7052 0.7825 0.6067 0.034 Uiso 1 1 calc R . .
H25B H 0.8416 0.9189 0.6540 0.034 Uiso 1 1 calc R . .
H25C H 0.7530 0.9177 0.5702 0.034 Uiso 1 1 calc R . .
C31 C 0.2919(4) 1.1724(3) 0.61406(15) 0.0175(7) Uani 1 1 d . . .
C32 C 0.3721(4) 1.2932(3) 0.59167(16) 0.0203(7) Uani 1 1 d . . .
H32 H 0.3589 1.3706 0.5954 0.024 Uiso 1 1 calc R . .
C33 C 0.4778(4) 1.2780(3) 0.56205(14) 0.0173(7) Uani 1 1 d . . .
C34 C 0.1636(4) 1.1260(3) 0.64781(18) 0.0263(8) Uani 1 1 d . . .
H34A H 0.0693 1.0642 0.6107 0.039 Uiso 1 1 calc R . .
H34B H 0.1535 1.2028 0.6644 0.039 Uiso 1 1 calc R . .
H34C H 0.1839 1.0806 0.6904 0.039 Uiso 1 1 calc R . .
C35 C 0.5958(4) 1.3781(3) 0.53104(17) 0.0253(7) Uani 1 1 d . . .
H35A H 0.6967 1.3947 0.5615 0.038 Uiso 1 1 calc R . .
H35B H 0.5884 1.4614 0.5314 0.038 Uiso 1 1 calc R . .
H35C H 0.5795 1.3438 0.4799 0.038 Uiso 1 1 calc R . .
N31 N 0.4655(3) 1.1552(2) 0.56578(12) 0.0164(5) Uani 1 1 d . . .
N32 N 0.3513(3) 1.0923(2) 0.59843(12) 0.0152(5) Uani 1 1 d . . .
N21 N 0.5252(3) 0.9279(2) 0.59850(12) 0.0134(5) Uani 1 1 d . . .
N22 N 0.4413(3) 0.9385(2) 0.64275(12) 0.0138(6) Uani 1 1 d . . .
N11 N 0.2722(3) 0.8809(2) 0.48149(12) 0.0164(6) Uani 1 1 d . . .
N12 N 0.2172(3) 0.8652(2) 0.54197(12) 0.0134(5) Uani 1 1 d . . .
Cu2 Cu 0.0000 0.5000 0.0000 0.01368(13) Uani 1 2 d S . .
C2 C 0.2592(4) 0.4612(3) 0.10777(15) 0.0155(7) Uani 1 1 d . . .
H2 H 0.3359 0.4415 0.1430 0.019 Uiso 1 1 calc R . .
C41 C 0.2145(4) 0.2582(3) 0.02947(15) 0.0185(7) Uani 1 1 d . . .
C42 C 0.1076(4) 0.1852(3) -0.03623(17) 0.0274(8) Uani 1 1 d . . .
H42 H 0.0991 0.1085 -0.0618 0.033 Uiso 1 1 calc R . .
C43 C 0.0150(4) 0.2454(3) -0.05762(16) 0.0272(8) Uani 1 1 d . . .
C44 C 0.3415(4) 0.2401(3) 0.07803(16) 0.0256(8) Uani 1 1 d . . .
H44A H 0.4373 0.3212 0.0840 0.038 Uiso 1 1 calc R . .
H44B H 0.3463 0.1648 0.0553 0.038 Uiso 1 1 calc R . .
H44C H 0.3248 0.2225 0.1268 0.038 Uiso 1 1 calc R . .
C45 C -0.1199(4) 0.2002(4) -0.12501(18) 0.0376(9) Uani 1 1 d . . .
H45A H -0.1394 0.2755 -0.1385 0.056 Uiso 1 1 calc R . .
H45B H -0.2090 0.1299 -0.1141 0.056 Uiso 1 1 calc R . .
H45C H -0.0996 0.1655 -0.1665 0.056 Uiso 1 1 calc R . .
C51 C 0.1550(4) 0.4418(3) 0.21782(15) 0.0159(7) Uani 1 1 d . . .
C52 C 0.0286(4) 0.4439(3) 0.22622(15) 0.0213(7) Uani 1 1 d . . .
H52 H -0.0022 0.4336 0.2703 0.026 Uiso 1 1 calc R . .
C53 C -0.0473(4) 0.4641(4) 0.15840(16) 0.0233(7) Uani 1 1 d . . .
C54 C 0.2788(4) 0.4258(3) 0.27181(15) 0.0212(7) Uani 1 1 d . . .
H54A H 0.3742 0.5084 0.2809 0.032 Uiso 1 1 calc R . .
H54B H 0.2901 0.3524 0.2513 0.032 Uiso 1 1 calc R . .
H54C H 0.2533 0.4060 0.3187 0.032 Uiso 1 1 calc R . .
C55 C -0.1888(4) 0.4775(5) 0.14060(19) 0.0389(9) Uani 1 1 d . . .
H55A H -0.1697 0.5595 0.1686 0.058 Uiso 1 1 calc R . .
H55B H -0.2680 0.4008 0.1542 0.058 Uiso 1 1 calc R . .
H55C H -0.2221 0.4811 0.0872 0.058 Uiso 1 1 calc R . .
C61 C 0.4872(4) 0.6837(3) 0.11293(15) 0.0184(7) Uani 1 1 d . . .
C62 C 0.5015(4) 0.7903(3) 0.07771(16) 0.0229(7) Uani 1 1 d . . .
H62 H 0.5920 0.8715 0.0843 0.027 Uiso 1 1 calc R . .
C63 C 0.3577(4) 0.7593(3) 0.02947(17) 0.0252(7) Uani 1 1 d . . .
C64 C 0.5998(4) 0.6599(3) 0.17086(19) 0.0326(9) Uani 1 1 d . . .
H64A H 0.7023 0.7310 0.1756 0.049 Uiso 1 1 calc R . .
H64B H 0.5935 0.5739 0.1564 0.049 Uiso 1 1 calc R . .
H64C H 0.5776 0.6592 0.2186 0.049 Uiso 1 1 calc R . .
C65 C 0.3097(4) 0.8401(4) -0.0232(2) 0.0398(9) Uani 1 1 d . . .
H65A H 0.3641 0.8584 -0.0610 0.060 Uiso 1 1 calc R . .
H65B H 0.3331 0.9243 0.0040 0.060 Uiso 1 1 calc R . .
H65C H 0.2002 0.7907 -0.0475 0.060 Uiso 1 1 calc R . .
N41 N 0.0599(3) 0.3522(3) -0.00930(13) 0.0195(6) Uani 1 1 d . . .
N42 N 0.1832(3) 0.3590(2) 0.04385(12) 0.0161(6) Uani 1 1 d . . .
N51 N 0.0294(3) 0.4733(2) 0.10869(12) 0.0196(6) Uani 1 1 d . . .
N52 N 0.1531(3) 0.4599(2) 0.14592(12) 0.0140(6) Uani 1 1 d . . .
N61 N 0.2586(3) 0.6376(3) 0.03572(14) 0.0230(6) Uani 1 1 d . . .
N62 N 0.3388(3) 0.5911(2) 0.08657(12) 0.0147(5) Uani 1 1 d . . .
B1 B 0.9647(4) 0.0650(4) 0.19480(18) 0.0197(8) Uani 1 1 d . . .
F1 F 0.8360(3) 0.0299(2) 0.13705(11) 0.0417(5) Uani 1 1 d . . .
F2 F 0.9587(3) 0.13157(18) 0.25579(10) 0.0313(5) Uani 1 1 d . . .
F3 F 0.9789(2) -0.04720(19) 0.21438(10) 0.0344(5) Uani 1 1 d . . .
F4 F 1.0899(2) 0.1482(2) 0.17169(11) 0.0399(5) Uani 1 1 d . . .
B2 B 0.6783(4) 0.4299(4) 0.30591(18) 0.0204(8) Uani 1 1 d . . .
F5 F 0.5638(2) 0.37815(17) 0.23857(9) 0.0273(4) Uani 1 1 d . . .
F6 F 0.6119(3) 0.4191(2) 0.36332(10) 0.0383(6) Uani 1 1 d . . .
F7 F 0.7594(2) 0.3570(2) 0.31603(11) 0.0345(5) Uani 1 1 d . . .
F8 F 0.7735(2) 0.56109(18) 0.30425(9) 0.0315(5) Uani 1 1 d . . .

loop_
_atom_site_aniso_label
_atom_site_aniso_U_11
_atom_site_aniso_U_22
_atom_site_aniso_U_33
_atom_site_aniso_U_23
_atom_site_aniso_U_13
_atom_site_aniso_U_12
Cu1 0.0103(3) 0.0160(2) 0.0116(2) 0.00327(16) 0.00382(19) 0.0060(2)
C1 0.0119(15) 0.0154(14) 0.0136(12) 0.0035(10) 0.0057(11) 0.0076(12)
C11 0.0105(16) 0.0175(15) 0.0207(14) 0.0055(11) 0.0046(11) 0.0044(13)
C12 0.0122(16) 0.0234(17) 0.0214(14) -0.0014(12) 0.0021(12) 0.0043(13)
C13 0.0156(16) 0.0202(16) 0.0149(13) 0.0021(11) 0.0037(11) 0.0062(13)
C14 0.0143(16) 0.0288(17) 0.0210(14) 0.0056(12) 0.0094(12) 0.0050(14)
C15 0.0193(17) 0.0292(17) 0.0183(14) -0.0026(12) 0.0031(12) 0.0093(14)
C21 0.0204(18) 0.0140(15) 0.0150(13) 0.0021(11) 0.0038(12) 0.0060(13)
C22 0.0184(17) 0.0222(17) 0.0153(13) 0.0065(11) 0.0042(12) 0.0120(14)
C23 0.0130(16) 0.0155(15) 0.0190(13) 0.0033(11) 0.0051(11) 0.0037(12)
C24 0.0271(19) 0.0338(18) 0.0146(13) 0.0049(12) 0.0077(12) 0.0165(16)
C25 0.0191(16) 0.0363(19) 0.0216(14) 0.0082(12) 0.0075(12) 0.0196(15)
C31 0.0164(16) 0.0196(15) 0.0185(13) 0.0016(11) 0.0042(11) 0.0106(13)
C32 0.0190(17) 0.0181(16) 0.0257(15) 0.0017(11) 0.0076(12) 0.0097(13)
C33 0.0218(17) 0.0155(15) 0.0149(13) 0.0031(10) 0.0055(11) 0.0089(13)
C34 0.0265(19) 0.0240(17) 0.0387(17) 0.0077(13) 0.0202(14) 0.0147(15)
C35 0.0296(19) 0.0193(16) 0.0329(16) 0.0078(12) 0.0170(14) 0.0119(14)
N31 0.0172(13) 0.0167(13) 0.0180(11) 0.0062(9) 0.0104(10) 0.0073(11)
N32 0.0131(13) 0.0166(13) 0.0174(11) 0.0021(9) 0.0088(9) 0.0057(11)
N21 0.0120(12) 0.0175(12) 0.0146(10) 0.0035(8) 0.0065(9) 0.0087(11)
N22 0.0118(13) 0.0181(13) 0.0132(11) 0.0038(9) 0.0065(9) 0.0069(10)
N11 0.0162(14) 0.0180(13) 0.0126(11) 0.0018(9) 0.0061(9) 0.0049(11)
N12 0.0110(13) 0.0175(13) 0.0122(11) 0.0036(9) 0.0051(9) 0.0063(11)
Cu2 0.0125(3) 0.0189(3) 0.0119(2) 0.00346(17) 0.0031(2) 0.0094(3)
C2 0.0168(16) 0.0175(15) 0.0132(13) 0.0031(11) 0.0036(11) 0.0091(13)
C41 0.0208(17) 0.0211(16) 0.0187(14) 0.0019(11) 0.0057(12) 0.0141(14)
C42 0.032(2) 0.0325(19) 0.0208(15) -0.0056(13) -0.0009(14) 0.0225(17)
C43 0.0246(19) 0.0313(19) 0.0189(15) -0.0052(13) -0.0013(13) 0.0110(16)
C44 0.0297(19) 0.0321(18) 0.0220(15) 0.0011(12) 0.0045(13) 0.0219(16)
C45 0.034(2) 0.043(2) 0.0294(17) -0.0133(15) -0.0098(15) 0.0220(18)
C51 0.0175(17) 0.0156(15) 0.0130(13) 0.0023(10) 0.0036(11) 0.0067(13)
C52 0.0234(18) 0.0287(18) 0.0150(13) 0.0063(12) 0.0094(12) 0.0126(15)
C53 0.0199(18) 0.0366(19) 0.0187(14) 0.0071(12) 0.0109(12) 0.0147(15)
C54 0.0201(17) 0.0287(17) 0.0153(13) 0.0070(11) 0.0041(12) 0.0124(14)
C55 0.031(2) 0.076(3) 0.0258(16) 0.0191(17) 0.0148(15) 0.035(2)
C61 0.0135(16) 0.0195(15) 0.0208(14) 0.0008(11) 0.0029(11) 0.0074(13)
C62 0.0145(17) 0.0207(16) 0.0266(15) 0.0033(12) 0.0049(12) 0.0029(13)
C63 0.0188(17) 0.0237(18) 0.0311(16) 0.0094(13) 0.0049(13) 0.0093(14)
C64 0.0166(18) 0.0283(19) 0.0402(19) 0.0130(14) -0.0036(14) 0.0060(15)
C65 0.024(2) 0.034(2) 0.049(2) 0.0248(16) 0.0043(16) 0.0061(16)
N41 0.0178(14) 0.0234(14) 0.0175(12) 0.0006(10) -0.0008(10) 0.0128(12)
N42 0.0135(13) 0.0222(14) 0.0137(11) 0.0019(9) 0.0026(10) 0.0101(11)
N51 0.0163(14) 0.0287(14) 0.0161(11) 0.0082(9) 0.0057(10) 0.0118(12)
N52 0.0134(14) 0.0179(13) 0.0131(11) 0.0048(9) 0.0048(9) 0.0086(11)
N61 0.0153(14) 0.0248(15) 0.0262(13) 0.0125(10) 0.0018(10) 0.0091(12)
N62 0.0093(13) 0.0182(13) 0.0180(11) 0.0057(9) 0.0042(9) 0.0073(11)
B1 0.0162(18) 0.0207(18) 0.0177(15) 0.0018(12) 0.0041(13) 0.0052(15)
F1 0.0261(12) 0.0472(12) 0.0391(11) -0.0081(9) -0.0131(9) 0.0183(11)
F2 0.0429(14) 0.0303(10) 0.0249(9) 0.0028(7) 0.0127(9) 0.0190(10)
F3 0.0506(14) 0.0356(11) 0.0303(10) 0.0093(8) 0.0155(9) 0.0292(11)
F4 0.0322(13) 0.0374(12) 0.0465(12) 0.0071(9) 0.0234(10) 0.0065(10)
B2 0.024(2) 0.0223(19) 0.0161(15) 0.0060(13) 0.0056(14) 0.0111(16)
F5 0.0185(10) 0.0288(10) 0.0218(8) 0.0041(7) 0.0027(8) 0.0016(9)
F6 0.0635(17) 0.0458(13) 0.0259(9) 0.0122(8) 0.0270(10) 0.0349(12)
F7 0.0258(11) 0.0350(12) 0.0482(12) 0.0068(9) 0.0088(9) 0.0196(10)
F8 0.0312(11) 0.0209(10) 0.0269(9) 0.0004(7) -0.0026(8) 0.0046(8)

loop_
_atom_type_symbol
_atom_type_description
_atom_type_scat_dispersion_real
_atom_type_scat_dispersion_imag
_atom_type_scat_source
C C 0.0033 0.0016 'International Tables Vol C Tables 4.2.6.8 and 6.1.1.4'
H H 0.0000 0.0000 'International Tables Vol C Tables 4.2.6.8 and 6.1.1.4'
B B 0.0013 0.0007 'International Tables Vol C Tables 4.2.6.8 and 6.1.1.4'
N N 0.0061 0.0033 'International Tables Vol C Tables 4.2.6.8 and 6.1.1.4'
F F 0.0171 0.0103 'International Tables Vol C Tables 4.2.6.8 and 6.1.1.4'
Cu Cu 0.3201 1.2651 'International Tables Vol C Tables 4.2.6.8 and 6.1.1.4'

loop_
_geom_angle_atom_site_label_1
_geom_angle_atom_site_label_2
_geom_angle_atom_site_label_3
_geom_angle
_geom_angle_site_symmetry_1
_geom_angle_site_symmetry_3
_geom_angle_publ_flag
N21 Cu1 N21 180.00(6) 2_676 . ?
N21 Cu1 N11 85.90(10) 2_676 2_676 ?
N21 Cu1 N11 94.10(10) . 2_676 ?
N21 Cu1 N11 94.10(10) 2_676 . ?
N21 Cu1 N11 85.90(10) . . ?
N11 Cu1 N11 180.000(1) 2_676 . ?
N21 Cu1 N31 83.87(9) 2_676 2_676 ?
N21 Cu1 N31 96.13(9) . 2_676 ?
N11 Cu1 N31 85.56(10) 2_676 2_676 ?
N11 Cu1 N31 94.44(10) . 2_676 ?
N21 Cu1 N31 96.13(9) 2_676 . ?
N21 Cu1 N31 83.87(9) . . ?
N11 Cu1 N31 94.44(10) 2_676 . ?
N11 Cu1 N31 85.56(10) . . ?
N31 Cu1 N31 180.00(9) 2_676 . ?
N32 C1 N22 111.4(2) . . ?
N32 C1 N12 111.8(2) . . ?
N22 C1 N12 110.2(2) . . ?
N12 C11 C12 106.2(3) . . ?
N12 C11 C14 123.6(2) . . ?
C12 C11 C14 130.1(3) . . ?
C11 C12 C13 107.0(3) . . ?
N11 C13 C12 109.8(3) . . ?
N11 C13 C15 122.7(3) . . ?
C12 C13 C15 127.4(3) . . ?
N22 C21 C22 105.7(3) . . ?
N22 C21 C24 122.5(3) . . ?
C22 C21 C24 131.8(3) . . ?
C21 C22 C23 106.7(3) . . ?
N21 C23 C22 110.8(3) . . ?
N21 C23 C25 122.3(3) . . ?
C22 C23 C25 126.8(3) . . ?
N32 C31 C32 106.2(3) . . ?
N32 C31 C34 122.8(3) . . ?
C32 C31 C34 131.0(3) . . ?
C31 C32 C33 105.8(3) . . ?
N31 C33 C32 111.3(3) . . ?
N31 C33 C35 119.7(3) . . ?
C32 C33 C35 129.0(3) . . ?
C33 N31 N32 104.3(2) . . ?
C33 N31 Cu1 139.1(2) . . ?
N32 N31 Cu1 111.04(16) . . ?
C31 N32 N31 112.4(2) . . ?
C31 N32 C1 129.4(3) . . ?
N31 N32 C1 118.2(2) . . ?
C23 N21 N22 105.1(2) . . ?
C23 N21 Cu1 135.3(2) . . ?
N22 N21 Cu1 116.36(19) . . ?
C21 N22 N21 111.7(3) . . ?
C21 N22 C1 128.4(3) . . ?
N21 N22 C1 119.9(2) . . ?
C13 N11 N12 105.0(2) . . ?
C13 N11 Cu1 135.6(2) . . ?
N12 N11 Cu1 117.12(16) . . ?
C11 N12 N11 111.9(2) . . ?
C11 N12 C1 128.6(3) . . ?
N11 N12 C1 119.4(2) . . ?
N51 Cu2 N51 180.00(16) 2_565 . ?
N51 Cu2 N41 94.68(11) 2_565 . ?
N51 Cu2 N41 85.32(11) . . ?
N51 Cu2 N41 85.32(11) 2_565 2_565 ?
N51 Cu2 N41 94.68(11) . 2_565 ?
N41 Cu2 N41 180.00(14) . 2_565 ?
N51 Cu2 N61 94.84(10) 2_565 . ?
N51 Cu2 N61 85.16(10) . . ?
N41 Cu2 N61 84.11(11) . . ?
N41 Cu2 N61 95.89(11) 2_565 . ?
N51 Cu2 N61 85.16(10) 2_565 2_565 ?
N51 Cu2 N61 94.84(10) . 2_565 ?
N41 Cu2 N61 95.89(11) . 2_565 ?
N41 Cu2 N61 84.11(11) 2_565 2_565 ?
N61 Cu2 N61 180.00(10) . 2_565 ?
N62 C2 N52 110.8(2) . . ?
N62 C2 N42 111.1(2) . . ?
N52 C2 N42 111.0(3) . . ?
N42 C41 C42 105.6(3) . . ?
N42 C41 C44 123.6(2) . . ?
C42 C41 C44 130.7(3) . . ?
C41 C42 C43 106.6(3) . . ?
N41 C43 C42 111.1(3) . . ?
N41 C43 C45 122.5(3) . . ?
C42 C43 C45 126.4(3) . . ?
C52 C51 N52 106.1(3) . . ?
C52 C51 C54 131.0(3) . . ?
N52 C51 C54 122.9(3) . . ?
C51 C52 C53 107.4(3) . . ?
N51 C53 C52 109.6(3) . . ?
N51 C53 C55 123.0(3) . . ?
C52 C53 C55 127.4(3) . . ?
C62 C61 N62 106.3(3) . . ?
C62 C61 C64 131.4(3) . . ?
N62 C61 C64 122.4(3) . . ?
C61 C62 C63 107.2(3) . . ?
N61 C63 C62 109.5(3) . . ?
N61 C63 C65 120.7(3) . . ?
C62 C63 C65 129.8(3) . . ?
C43 N41 N42 104.8(3) . . ?
C43 N41 Cu2 137.3(2) . . ?
N42 N41 Cu2 117.77(17) . . ?
C41 N42 N41 111.8(2) . . ?
C41 N42 C2 127.7(3) . . ?
N41 N42 C2 120.4(3) . . ?
C53 N51 N52 105.6(2) . . ?
C53 N51 Cu2 135.6(2) . . ?
N52 N51 Cu2 118.8(2) . . ?
N51 N52 C51 111.3(3) . . ?
N51 N52 C2 120.2(2) . . ?
C51 N52 C2 128.4(3) . . ?
C63 N61 N62 105.8(3) . . ?
C63 N61 Cu2 139.8(2) . . ?
N62 N61 Cu2 113.75(18) . . ?
C61 N62 N61 111.2(2) . . ?
C61 N62 C2 129.9(3) . . ?
N61 N62 C2 118.8(2) . . ?
F1 B1 F3 110.0(3) . . ?
F1 B1 F4 108.6(3) . . ?
F3 B1 F4 108.4(3) . . ?
F1 B1 F2 109.9(3) . . ?
F3 B1 F2 110.1(3) . . ?
F4 B1 F2 109.9(3) . . ?
F8 B2 F7 109.9(3) . . ?
F8 B2 F5 109.3(3) . . ?
F7 B2 F5 108.8(3) . . ?
F8 B2 F6 110.0(3) . . ?
F7 B2 F6 110.0(3) . . ?
F5 B2 F6 108.8(3) . . ?

loop_
_geom_bond_atom_site_label_1
_geom_bond_atom_site_label_2
_geom_bond_distance
_geom_bond_site_symmetry_2
_geom_bond_publ_flag
Cu1 N21 2.026(2) 2_676 ?
Cu1 N21 2.026(2) . ?
Cu1 N11 2.046(3) 2_676 ?
Cu1 N11 2.046(3) . ?
Cu1 N31 2.349(2) 2_676 ?
Cu1 N31 2.349(2) . ?
C1 N32 1.434(4) . ?
C1 N22 1.439(4) . ?
C1 N12 1.453(3) . ?
C11 N12 1.350(4) . ?
C11 C12 1.365(4) . ?
C11 C14 1.501(4) . ?
C12 C13 1.403(5) . ?
C13 N11 1.340(4) . ?
C13 C15 1.498(4) . ?
C21 N22 1.358(4) . ?
C21 C22 1.376(4) . ?
C21 C24 1.488(4) . ?
C22 C23 1.401(4) . ?
C23 N21 1.322(4) . ?
C23 C25 1.504(4) . ?
C31 N32 1.367(4) . ?
C31 C32 1.379(5) . ?
C31 C34 1.494(5) . ?
C32 C33 1.414(5) . ?
C33 N31 1.343(4) . ?
C33 C35 1.495(4) . ?
N31 N32 1.374(3) . ?
N21 N22 1.383(4) . ?
N11 N12 1.373(3) . ?
Cu2 N51 2.029(2) 2_565 ?
Cu2 N51 2.029(2) . ?
Cu2 N41 2.046(3) . ?
Cu2 N41 2.046(3) 2_565 ?
Cu2 N61 2.308(3) . ?
Cu2 N61 2.308(3) 2_565 ?
C2 N62 1.445(4) . ?
C2 N52 1.447(4) . ?
C2 N42 1.448(3) . ?
C41 N42 1.361(4) . ?
C41 C42 1.379(4) . ?
C41 C44 1.485(5) . ?
C42 C43 1.384(5) . ?
C43 N41 1.335(4) . ?
C43 C45 1.500(4) . ?
C51 C52 1.360(5) . ?
C51 N52 1.363(4) . ?
C51 C54 1.490(4) . ?
C52 C53 1.390(5) . ?
C53 N51 1.346(4) . ?
C53 C55 1.483(5) . ?
C61 C62 1.346(5) . ?
C61 N62 1.361(4) . ?
C61 C64 1.493(4) . ?
C62 C63 1.405(5) . ?
C63 N61 1.326(4) . ?
C63 C65 1.489(5) . ?
N41 N42 1.367(4) . ?
N51 N52 1.358(4) . ?
N61 N62 1.362(4) . ?
B1 F1 1.369(4) . ?
B1 F3 1.383(4) . ?
B1 F4 1.392(4) . ?
B1 F2 1.400(4) . ?
B2 F8 1.373(4) . ?
B2 F7 1.394(4) . ?
B2 F5 1.394(4) . ?
B2 F6 1.397(4) . ?

loop_
_geom_torsion_atom_site_label_1
_geom_torsion_atom_site_label_2
_geom_torsion_atom_site_label_3
_geom_torsion_atom_site_label_4
_geom_torsion
_geom_torsion_site_symmetry_1
_geom_torsion_site_symmetry_2
_geom_torsion_site_symmetry_3
_geom_torsion_site_symmetry_4
_geom_torsion_publ_flag
N12 C11 C12 C13 0.0(4) . . . . ?
C14 C11 C12 C13 179.7(3) . . . . ?
C11 C12 C13 N11 0.1(4) . . . . ?
C11 C12 C13 C15 -176.9(3) . . . . ?
N22 C21 C22 C23 -0.9(3) . . . . ?
C24 C21 C22 C23 179.3(3) . . . . ?
C21 C22 C23 N21 1.6(4) . . . . ?
C21 C22 C23 C25 -175.6(3) . . . . ?
N32 C31 C32 C33 0.6(3) . . . . ?
C34 C31 C32 C33 -178.5(3) . . . . ?
C31 C32 C33 N31 -0.2(3) . . . . ?
C31 C32 C33 C35 -178.6(3) . . . . ?
C32 C33 N31 N32 -0.3(3) . . . . ?
C35 C33 N31 N32 178.3(2) . . . . ?
C32 C33 N31 Cu1 149.2(2) . . . . ?
C35 C33 N31 Cu1 -32.3(4) . . . . ?
N21 Cu1 N31 C33 -23.1(3) 2_676 . . . ?
N21 Cu1 N31 C33 156.9(3) . . . . ?
N11 Cu1 N31 C33 63.2(3) 2_676 . . . ?
N11 Cu1 N31 C33 -116.8(3) . . . . ?
N31 Cu1 N31 C33 -158(100) 2_676 . . . ?
N21 Cu1 N31 N32 125.01(19) 2_676 . . . ?
N21 Cu1 N31 N32 -54.99(19) . . . . ?
N11 Cu1 N31 N32 -148.65(18) 2_676 . . . ?
N11 Cu1 N31 N32 31.35(18) . . . . ?
N31 Cu1 N31 N32 -10(100) 2_676 . . . ?
C32 C31 N32 N31 -0.9(3) . . . . ?
C34 C31 N32 N31 178.3(3) . . . . ?
C32 C31 N32 C1 -179.8(3) . . . . ?
C34 C31 N32 C1 -0.6(4) . . . . ?
C33 N31 N32 C31 0.7(3) . . . . ?
Cu1 N31 N32 C31 -158.40(18) . . . . y
C33 N31 N32 C1 179.8(2) . . . . ?
Cu1 N31 N32 C1 20.7(3) . . . . ?
N22 C1 N32 C31 -134.4(3) . . . . ?
N12 C1 N32 C31 101.8(3) . . . . ?
N22 C1 N32 N31 46.7(3) . . . . ?
N12 C1 N32 N31 -77.0(3) . . . . ?
C22 C23 N21 N22 -1.7(3) . . . . ?
C25 C23 N21 N22 175.7(3) . . . . ?
C22 C23 N21 Cu1 156.1(2) . . . . ?
C25 C23 N21 Cu1 -26.5(4) . . . . ?
N21 Cu1 N21 C23 -121(100) 2_676 . . . ?
N11 Cu1 N21 C23 -29.2(3) 2_676 . . . ?
N11 Cu1 N21 C23 150.8(3) . . . . ?
N31 Cu1 N21 C23 56.8(3) 2_676 . . . ?
N31 Cu1 N21 C23 -123.2(3) . . . . ?
N21 Cu1 N21 N22 35(100) 2_676 . . . ?
N11 Cu1 N21 N22 126.76(19) 2_676 . . . ?
N11 Cu1 N21 N22 -53.24(19) . . . . ?
N31 Cu1 N21 N22 -147.28(18) 2_676 . . . ?
N31 Cu1 N21 N22 32.72(18) . . . . ?
C22 C21 N22 N21 -0.1(3) . . . . ?
C24 C21 N22 N21 179.7(3) . . . . ?
C22 C21 N22 C1 177.9(3) . . . . ?
C24 C21 N22 C1 -2.2(5) . . . . ?
C23 N21 N22 C21 1.1(3) . . . . ?
Cu1 N21 N22 C21 -161.63(19) . . . . y
C23 N21 N22 C1 -177.1(3) . . . . ?
Cu1 N21 N22 C1 20.1(3) . . . . ?
N32 C1 N22 C21 103.1(3) . . . . ?
N12 C1 N22 C21 -132.3(3) . . . . ?
N32 C1 N22 N21 -79.0(3) . . . . ?
N12 C1 N22 N21 45.6(3) . . . . ?
C12 C13 N11 N12 -0.2(4) . . . . ?
C15 C13 N11 N12 177.0(3) . . . . ?
C12 C13 N11 Cu1 161.3(3) . . . . ?
C15 C13 N11 Cu1 -21.5(5) . . . . ?
N21 Cu1 N11 C13 55.2(3) 2_676 . . . ?
N21 Cu1 N11 C13 -124.8(3) . . . . ?
N11 Cu1 N11 C13 174(100) 2_676 . . . ?
N31 Cu1 N11 C13 -29.0(3) 2_676 . . . ?
N31 Cu1 N11 C13 151.0(3) . . . . ?
N21 Cu1 N11 N12 -144.9(2) 2_676 . . . ?
N21 Cu1 N11 N12 35.1(2) . . . . ?
N11 Cu1 N11 N12 -26(100) 2_676 . . . ?
N31 Cu1 N11 N12 130.9(2) 2_676 . . . ?
N31 Cu1 N11 N12 -49.1(2) . . . . ?
C12 C11 N12 N11 -0.2(4) . . . . ?
C14 C11 N12 N11 -179.8(3) . . . . ?
C12 C11 N12 C1 178.6(3) . . . . ?
C14 C11 N12 C1 -1.1(5) . . . . ?
C13 N11 N12 C11 0.2(4) . . . . ?
Cu1 N11 N12 C11 -165.4(2) . . . . y
C13 N11 N12 C1 -178.7(3) . . . . ?
Cu1 N11 N12 C1 15.8(3) . . . . ?
N32 C1 N12 C11 -121.7(3) . . . . ?
N22 C1 N12 C11 113.9(3) . . . . ?
N32 C1 N12 N11 57.0(4) . . . . ?
N22 C1 N12 N11 -67.4(3) . . . . ?
N42 C41 C42 C43 -0.9(4) . . . . ?
C44 C41 C42 C43 179.6(4) . . . . ?
C41 C42 C43 N41 0.8(4) . . . . ?
C41 C42 C43 C45 -178.7(4) . . . . ?
N52 C51 C52 C53 -0.2(4) . . . . ?
C54 C51 C52 C53 178.9(3) . . . . ?
C51 C52 C53 N51 0.4(4) . . . . ?
C51 C52 C53 C55 -178.1(4) . . . . ?
N62 C61 C62 C63 0.0(4) . . . . ?
C64 C61 C62 C63 -178.8(4) . . . . ?
C61 C62 C63 N61 0.5(4) . . . . ?
C61 C62 C63 C65 -179.0(4) . . . . ?
C42 C43 N41 N42 -0.3(4) . . . . ?
C45 C43 N41 N42 179.2(3) . . . . ?
C42 C43 N41 Cu2 175.9(3) . . . . ?
C45 C43 N41 Cu2 -4.6(6) . . . . ?
N51 Cu2 N41 C43 -41.5(4) 2_565 . . . ?
N51 Cu2 N41 C43 138.5(4) . . . . ?
N41 Cu2 N41 C43 111(51) 2_565 . . . ?
N61 Cu2 N41 C43 -135.9(4) . . . . ?
N61 Cu2 N41 C43 44.1(4) 2_565 . . . ?
N51 Cu2 N41 N42 134.3(2) 2_565 . . . ?
N51 Cu2 N41 N42 -45.7(2) . . . . ?
N41 Cu2 N41 N42 -73(51) 2_565 . . . ?
N61 Cu2 N41 N42 39.9(2) . . . . ?
N61 Cu2 N41 N42 -140.1(2) 2_565 . . . ?
C42 C41 N42 N41 0.8(4) . . . . ?
C44 C41 N42 N41 -179.6(3) . . . . ?
C42 C41 N42 C2 177.7(3) . . . . ?
C44 C41 N42 C2 -2.7(5) . . . . ?
C43 N41 N42 C41 -0.4(4) . . . . ?
Cu2 N41 N42 C41 -177.4(2) . . . . y
C43 N41 N42 C2 -177.5(3) . . . . ?
Cu2 N41 N42 C2 5.4(4) . . . . ?
N62 C2 N42 C41 113.6(3) . . . . ?
N52 C2 N42 C41 -122.6(3) . . . . ?
N62 C2 N42 N41 -69.8(4) . . . . ?
N52 C2 N42 N41 54.1(4) . . . . ?
C52 C53 N51 N52 -0.5(3) . . . . ?
C55 C53 N51 N52 178.2(3) . . . . ?
C52 C53 N51 Cu2 179.3(2) . . . . ?
C55 C53 N51 Cu2 -2.1(5) . . . . ?
N51 Cu2 N51 C53 28(100) 2_565 . . . ?
N41 Cu2 N51 C53 -135.7(3) . . . . ?
N41 Cu2 N51 C53 44.3(3) 2_565 . . . ?
N61 Cu2 N51 C53 139.8(3) . . . . ?
N61 Cu2 N51 C53 -40.2(3) 2_565 . . . ?
N51 Cu2 N51 N52 -152(100) 2_565 . . . ?
N41 Cu2 N51 N52 44.0(2) . . . . ?
N41 Cu2 N51 N52 -136.0(2) 2_565 . . . ?
N61 Cu2 N51 N52 -40.5(2) . . . . ?
N61 Cu2 N51 N52 139.5(2) 2_565 . . . ?
C53 N51 N52 C51 0.3(3) . . . . ?
Cu2 N51 N52 C51 -179.48(18) . . . . y
C53 N51 N52 C2 178.2(3) . . . . ?
Cu2 N51 N52 C2 -1.6(3) . . . . ?
C52 C51 N52 N51 -0.1(3) . . . . ?
C54 C51 N52 N51 -179.3(3) . . . . ?
C52 C51 N52 C2 -177.7(3) . . . . ?
C54 C51 N52 C2 3.1(5) . . . . ?
N62 C2 N52 N51 67.4(3) . . . . ?
N42 C2 N52 N51 -56.6(4) . . . . ?
N62 C2 N52 C51 -115.2(3) . . . . ?
N42 C2 N52 C51 120.9(3) . . . . ?
C62 C63 N61 N62 -0.8(4) . . . . ?
C65 C63 N61 N62 178.7(3) . . . . ?
C62 C63 N61 Cu2 168.8(3) . . . . ?
C65 C63 N61 Cu2 -11.6(6) . . . . ?
N51 Cu2 N61 C63 50.5(4) 2_565 . . . ?
N51 Cu2 N61 C63 -129.5(4) . . . . ?
N41 Cu2 N61 C63 144.7(4) . . . . ?
N41 Cu2 N61 C63 -35.3(4) 2_565 . . . ?
N61 Cu2 N61 C63 -89(100) 2_565 . . . ?
N51 Cu2 N61 N62 -140.4(2) 2_565 . . . ?
N51 Cu2 N61 N62 39.6(2) . . . . ?
N41 Cu2 N61 N62 -46.2(2) . . . . ?
N41 Cu2 N61 N62 133.8(2) 2_565 . . . ?
N61 Cu2 N61 N62 80(100) 2_565 . . . ?
C62 C61 N62 N61 -0.5(3) . . . . ?
C64 C61 N62 N61 178.4(3) . . . . ?
C62 C61 N62 C2 -176.5(3) . . . . ?
C64 C61 N62 C2 2.4(5) . . . . ?
C63 N61 N62 C61 0.8(4) . . . . ?
Cu2 N61 N62 C61 -171.88(19) . . . . y
C63 N61 N62 C2 177.4(3) . . . . ?
Cu2 N61 N62 C2 4.7(3) . . . . ?
N52 C2 N62 C61 110.7(3) . . . . ?
N42 C2 N62 C61 -125.4(3) . . . . ?
N52 C2 N62 N61 -65.1(3) . . . . ?
N42 C2 N62 N61 58.8(4) . . . . ?
